data_8103661
loop_
_publ_author_name
'Kennedy, S.W.'
'Patterson, J.H.'

_publ_section_title
;
 Structural study of thallous nitrate III
;
_journal_name_full
;
Zeitschrift fuer Kristallographie, Kristallgeometrie, Kristallphysik, 
Kristallchemie (-144,1977)
;
_journal_page_first 143
_journal_page_last 148
_journal_volume 116
_journal_year 1961
_chemical_formula_sum 'N O3 Tl'
_chemical_name_systematic 'Tl (N O3)'
_space_group_IT_number 62
_symmetry_space_group_name_Hall '-P 2c 2ab'
_symmetry_space_group_name_H-M 'P b n m'
_cell_angle_alpha 90
_cell_angle_beta 90
_cell_angle_gamma 90
_cell_formula_units_Z 8
_cell_length_a 6.287
_cell_length_b 12.31
_cell_length_c 8.001
_cell_volume 619.221
_citation_journal_id_ASTM ZEKGAX
_cod_data_source_file Kennedy_ZEKGAX_1961_1666.cif
_cod_data_source_block N1O3Tl1
_cod_original_cell_volume 619.2213
_cod_original_sg_symbol_Hall '-P 2ac 2n (z,x,y)'
_cod_original_formula_sum 'N1 O3 Tl1'
_cod_database_code 8103661

loop_
_symmetry_equiv_pos_as_xyz
x,y,z
x+1/2,-y+1/2,-z
-x+1/2,y+1/2,-z+1/2
-x,-y,z+1/2
-x,-y,-z
-x-1/2,y-1/2,z
x-1/2,-y-1/2,z-1/2
x,y,-z-1/2

loop_
_atom_site_label
_atom_site_type_symbol
_atom_site_fract_x
_atom_site_fract_y
_atom_site_fract_z
_atom_site_occupancy
_atom_site_U_iso_or_equiv
Tl1 Tl+3 0.213 0.125 0.5 1 0.0
N1 N+3 0.297 0.371 0.25 1 0.0
O3 O-2 0.022 0.08 0.25 1 0.0
O4 O-2 0.685 0.036 0.25 1 0.0
O5 O-2 0.782 0.207 0.25 1 0.0
O1 O-2 0.198 0.375 0.117 1 0.0
N2 N+3 0.329 0.108 0.25 1 0.0
O2 O-2 0.516 0.361 0.25 1 0.0
